data_4343221
loop_
_publ_author_name
'Qiu, Jie'
'Vlaisavljevich, Bess'
'Jouffret, Laurent'
'Nguyen, Kevin'
'Szymanowski, Jennifer E. S.'
'Gagliardi, Laura'
'Burns, Peter C.'

_publ_section_title
;
 Cation templating and electronic structure effects in uranyl cage
 clusters probed by the isolation of peroxide-bridged uranyl dimers.
;
_journal_issue 9
_journal_name_full 'Inorganic chemistry'
_journal_page_first 4445
_journal_page_last 4455
_journal_paper_doi 10.1021/acs.inorgchem.5b00248
_journal_volume 54
_journal_year 2015
_chemical_formula_moiety (UO2)2(O2)(H2O)2(C7H3O4N)2(C4H12N)2(H2O)14/3
_chemical_formula_sum 'C22 N4 O20.66666 U2'
_chemical_formula_weight 1126.99
_chemical_melting_point ?
_chemical_name_common dimer7
_chemical_name_systematic
; 
 ? 
;
_space_group_IT_number 2
_symmetry_cell_setting triclinic
_symmetry_space_group_name_Hall '-P 1'
_symmetry_space_group_name_H-M 'P -1'
_atom_sites_solution_hydrogens none
_atom_sites_solution_primary direct
_atom_sites_solution_secondary difmap
_audit_creation_method SHELXL-97
_cell_angle_alpha 90.9440(10)
_cell_angle_beta 97.8460(10)
_cell_angle_gamma 104.4100(10)
_cell_formula_units_Z 3
_cell_length_a 12.1598(11)
_cell_length_b 12.4557(11)
_cell_length_c 18.0833(16)
_cell_measurement_reflns_used 11875
_cell_measurement_temperature 100(2)
_cell_measurement_theta_max 27.44
_cell_measurement_theta_min 1.14
_cell_volume 2624.2(4)
_computing_cell_refinement APEX2
_computing_data_collection APEX2
_computing_data_reduction APEX2
_computing_molecular_graphics CrystalMaker
_computing_publication_material 'SHELCIF-97 (Sheldrick, 2008)'
_computing_structure_refinement 'SHELXL-97 (Sheldrick, 2008)'
_computing_structure_solution 'SHELXS-97 (Sheldrick, 2008)'
_diffrn_ambient_temperature 100(2)
_diffrn_detector_area_resol_mean 0
_diffrn_measured_fraction_theta_full 0.991
_diffrn_measured_fraction_theta_max 0.991
_diffrn_measurement_device_type 'Bruker APEX2 QUAZAR'
_diffrn_measurement_method Sphere
_diffrn_radiation_monochromator graphite
_diffrn_radiation_source 'fine-focus sealed tube'
_diffrn_radiation_type MoK\a
_diffrn_radiation_wavelength 0.71073
_diffrn_reflns_av_R_equivalents 0.0281
_diffrn_reflns_av_sigmaI/netI 0.0340
_diffrn_reflns_limit_h_max 15
_diffrn_reflns_limit_h_min -15
_diffrn_reflns_limit_k_max 16
_diffrn_reflns_limit_k_min -16
_diffrn_reflns_limit_l_max 23
_diffrn_reflns_limit_l_min -23
_diffrn_reflns_number 31300
_diffrn_reflns_theta_full 27.44
_diffrn_reflns_theta_max 27.44
_diffrn_reflns_theta_min 1.14
_exptl_absorpt_coefficient_mu 9.329
_exptl_absorpt_correction_T_max 0.520
_exptl_absorpt_correction_T_min 0.257
_exptl_absorpt_correction_type multi-scan
_exptl_absorpt_process_details SADABS
_exptl_crystal_colour yellow
_exptl_crystal_density_diffrn 2.139
_exptl_crystal_density_meas ?
_exptl_crystal_density_method 'not measured'
_exptl_crystal_description block
_exptl_crystal_F_000 1528
_exptl_crystal_size_max 0.160
_exptl_crystal_size_mid 0.125
_exptl_crystal_size_min 0.070
_refine_diff_density_max 3.104
_refine_diff_density_min -0.809
_refine_diff_density_rms 0.170
_refine_ls_extinction_method none
_refine_ls_goodness_of_fit_ref 1.024
_refine_ls_hydrogen_treatment none
_refine_ls_matrix_type full
_refine_ls_number_parameters 658
_refine_ls_number_reflns 11875
_refine_ls_number_restraints 0
_refine_ls_restrained_S_all 1.024
_refine_ls_R_factor_all 0.0324
_refine_ls_R_factor_gt 0.0271
_refine_ls_shift/su_max 0.001
_refine_ls_shift/su_mean 0.000
_refine_ls_structure_factor_coef Fsqd
_refine_ls_weighting_details 'calc w=1/[\s^2^(Fo^2^)+(0.0361P)^2^+10.4146P] where P=(Fo^2^+2Fc^2^)/3'
_refine_ls_weighting_scheme calc
_refine_ls_wR_factor_gt 0.0699
_refine_ls_wR_factor_ref 0.0733
_reflns_number_gt 10578
_reflns_number_total 11875
_reflns_threshold_expression >2sigma(I)
_cod_data_source_file ic5b00248_si_001.cif
_cod_data_source_block dimer7
_cod_depositor_comments
;
The following automatic conversions were performed:

'_chemical_melting_point' value 'n/a' was changed to '?' - the value
is undefined or not given.

'_symmetry_cell_setting' value 'Triclinic' changed to 'triclinic'
according to
/usr/data/users/saulius/crontab/automatic-downloads/current/ACS/lib/dictionaries/cif_core.dic
dictionary named 'cif_core.dic' version 2.4.2 from 2011-04-26.

'_exptl_crystal_density_meas' value 'n/a' was changed to '?' - the
value is perceived as not measured.

Automatic conversion script
Id: cif_fix_values 3271 2015-04-21 07:52:19Z andrius 

2021-04-15
Z value and formula fixed to values more according to usual
chemical conventions.                 miguel
;
_cod_original_formula_sum 'C66 N12 O62 U6'
_cod_original_formula_weight 3380.96
_cod_original_formula_moiety (UO2)6(O2)3(H2O)6(C7H3O4N)6(C4H12N)6(H2O)14
_cod_original_formula_units_Z 1
_cod_original_sg_symbol_H-M P-1
_cod_database_code 4343221

loop_
_symmetry_equiv_pos_as_xyz
'x, y, z'
'-x, -y, -z'

loop_
_atom_site_label
_atom_site_type_symbol
_atom_site_fract_x
_atom_site_fract_y
_atom_site_fract_z
_atom_site_U_iso_or_equiv
_atom_site_adp_type
_atom_site_occupancy
_atom_site_symmetry_multiplicity
_atom_site_calc_flag
U1 U 0.977308(14) 0.855903(14) 0.309344(9) 0.01047(5) Uani 1 1 d
U2 U 0.662046(15) 0.783523(14) 0.403660(9) 0.01076(5) Uani 1 1 d
U3 U 0.327415(14) 0.498593(14) 0.028350(9) 0.01125(5) Uani 1 1 d
O1 O 0.2567(3) 0.4474(3) -0.06287(18) 0.0159(7) Uani 1 1 d
O2 O 0.7063(3) 0.8418(3) 0.49696(19) 0.0155(7) Uani 1 1 d
O3 O 0.6285(3) 0.9591(3) 0.35880(19) 0.0164(7) Uani 1 1 d
O4 O 0.6100(3) 0.7237(3) 0.31105(19) 0.0172(7) Uani 1 1 d
O5 O 0.9238(3) 1.0260(3) 0.26337(18) 0.0149(7) Uani 1 1 d
O6 O 0.3904(3) 0.5526(3) 0.12113(19) 0.0185(7) Uani 1 1 d
O7 O 0.8794(3) 0.7672(3) 0.23783(19) 0.0172(7) Uani 1 1 d
O8 O 1.0822(3) 0.9452(3) 0.37692(19) 0.0156(7) Uani 1 1 d
O9 O 0.5061(3) 0.5569(3) -0.0129(2) 0.0164(7) Uani 1 1 d
O10 O 0.1596(3) 0.4042(3) 0.0852(2) 0.0171(7) Uani 1 1 d
O11 O 1.0189(3) 0.6961(3) 0.3737(2) 0.0173(7) Uani 1 1 d
O12 O 0.7191(3) 0.6142(3) 0.4405(2) 0.0208(8) Uani 1 1 d
O13 O 0.3153(3) 0.3045(3) 0.0576(2) 0.0192(8) Uani 1 1 d
O14 O 0.3489(3) 0.6854(3) -0.0212(2) 0.0197(8) Uani 1 1 d
O15 O 0.8576(3) 0.7954(3) 0.39818(19) 0.0153(7) Uani 1 1 d
O16 O 0.5154(3) 0.6401(3) 0.4493(2) 0.0171(7) Uani 1 1 d
O17 O 0.8301(3) 0.8964(3) 0.36723(19) 0.0155(7) Uani 1 1 d
O18 O 1.0783(3) 0.9437(3) 0.20903(19) 0.0170(7) Uani 1 1 d
O19 O 0.5175(3) 1.0768(3) 0.3298(2) 0.0218(8) Uani 1 1 d
O20 O 1.2234(3) 0.9812(3) 0.1428(2) 0.0211(8) Uani 1 1 d
O21 O 1.1164(3) 0.5677(3) 0.4001(2) 0.0220(8) Uani 1 1 d
O22 O 0.0184(3) 0.4028(3) 0.1525(2) 0.0262(9) Uani 1 1 d
O23 O 0.3755(3) 0.5902(3) 0.5202(2) 0.0238(8) Uani 1 1 d
O24 O 0.2772(3) 0.8253(3) -0.0648(2) 0.0238(8) Uani 1 1 d
O25 O 0.9279(3) 0.6134(3) 0.5088(2) 0.0204(8) Uani 1 1 d
O26W O 0.4584(3) 1.0619(3) 0.1747(2) 0.0272(9) Uani 1 1 d
O27W O 0.8277(3) 1.1355(3) 0.3550(2) 0.0206(8) Uani 1 1 d
O28W O 0.5052(3) 0.2699(3) 0.1274(2) 0.0225(8) Uani 1 1 d
O29W O -0.0525(4) 0.1802(3) 0.1500(2) 0.0275(9) Uani 1 1 d
O30W O 1.1284(4) 1.1400(4) 0.0758(3) 0.0351(10) Uani 1 1 d
O31W O 0.9922(4) 0.8805(4) 0.5411(2) 0.0372(11) Uani 1 1 d
N1 N 1.1451(3) 0.7823(3) 0.2747(2) 0.0124(8) Uani 1 1 d
N2 N 0.4743(3) 0.8307(3) 0.4252(2) 0.0119(8) Uani 1 1 d
N3 N 0.1717(3) 0.6038(3) 0.0448(2) 0.0144(8) Uani 1 1 d
N4 N 0.6571(4) 0.8754(3) 0.1122(2) 0.0160(9) Uani 1 1 d
N5 N 0.7412(4) 0.6998(4) 0.6855(2) 0.0200(9) Uani 1 1 d
N6 N 0.7528(4) 0.4006(4) 0.2824(3) 0.0262(11) Uani 1 1 d
C1 C 0.5385(4) 0.9946(4) 0.3606(3) 0.0136(9) Uani 1 1 d
C2 C 0.3617(4) 0.9628(4) 0.4270(3) 0.0145(10) Uani 1 1 d
C3 C 0.4035(4) 0.7642(4) 0.4661(3) 0.0133(9) Uani 1 1 d
C4 C 0.2743(4) 0.7437(4) -0.0270(3) 0.0156(10) Uani 1 1 d
C5 C 1.0980(4) 0.6479(4) 0.3665(3) 0.0144(9) Uani 1 1 d
C6 C 1.1752(4) 0.6981(4) 0.3103(3) 0.0124(9) Uani 1 1 d
C7 C 1.3351(4) 0.7119(4) 0.2438(3) 0.0161(10) Uani 1 1 d
C8 C 1.2699(4) 0.6608(4) 0.2973(3) 0.0169(10) Uani 1 1 d
C9 C 1.2080(4) 0.8317(4) 0.2240(3) 0.0130(9) Uani 1 1 d
C10 C 0.6590(5) 0.9361(4) 0.1846(3) 0.0206(11) Uani 1 1 d
C11 C 1.3038(4) 0.7988(4) 0.2061(3) 0.0178(10) Uani 1 1 d
C12 C 0.4536(4) 0.9277(4) 0.4060(3) 0.0131(9) Uani 1 1 d
C13 C 0.2895(4) 0.8956(4) 0.4712(3) 0.0157(10) Uani 1 1 d
C14 C 1.1680(4) 0.9265(4) 0.1883(3) 0.0142(9) Uani 1 1 d
C15 C 0.1772(4) 0.7040(4) 0.0177(3) 0.0151(10) Uani 1 1 d
C16 C 0.4326(4) 0.6549(4) 0.4807(3) 0.0147(10) Uani 1 1 d
C17 C 0.0070(4) 0.6187(5) 0.1004(3) 0.0203(11) Uani 1 1 d
C18 C 0.0870(4) 0.4467(4) 0.1104(3) 0.0173(10) Uani 1 1 d
C19 C 0.6239(5) 0.7527(4) 0.1226(3) 0.0243(12) Uani 1 1 d
C20 C 0.0122(5) 0.7215(4) 0.0715(3) 0.0196(11) Uani 1 1 d
C21 C 0.0880(4) 0.5617(4) 0.0856(3) 0.0161(10) Uani 1 1 d
C22 C 0.0991(5) 0.7655(4) 0.0292(3) 0.0194(11) Uani 1 1 d
C23 C 0.7748(5) 0.9074(5) 0.0882(3) 0.0242(12) Uani 1 1 d
C24 C 0.3119(4) 0.7949(4) 0.4918(3) 0.0169(10) Uani 1 1 d
C25 C 0.5716(5) 0.9052(5) 0.0533(3) 0.0265(12) Uani 1 1 d
C26 C 0.6472(6) 0.3314(7) 0.3071(4) 0.0431(17) Uani 1 1 d
C27 C 0.7837(6) 0.3353(7) 0.2209(4) 0.0429(18) Uani 1 1 d
C28 C 0.8459(7) 0.4198(7) 0.3498(5) 0.060(2) Uani 1 1 d
C29 C 0.6516(8) 0.6457(7) 0.6229(4) 0.062(3) Uani 1 1 d
C30 C 0.7121(8) 0.6481(7) 0.7579(4) 0.054(2) Uani 1 1 d
C31 C 0.7555(8) 0.8230(6) 0.6933(5) 0.057(2) Uani 1 1 d
C32 C 0.8526(7) 0.6783(7) 0.6706(5) 0.054(2) Uani 1 1 d
C33 C 0.7354(12) 0.5075(7) 0.2558(6) 0.086(4) Uani 1 1 d

loop_
_atom_site_aniso_label
_atom_site_aniso_U_11
_atom_site_aniso_U_22
_atom_site_aniso_U_33
_atom_site_aniso_U_23
_atom_site_aniso_U_13
_atom_site_aniso_U_12
U1 0.00973(9) 0.01082(9) 0.01207(9) 0.00199(6) 0.00412(6) 0.00339(6)
U2 0.01159(9) 0.01026(9) 0.01261(9) 0.00258(6) 0.00573(6) 0.00457(6)
U3 0.00978(9) 0.01239(9) 0.01208(9) 0.00094(6) 0.00474(6) 0.00201(6)
O1 0.0163(18) 0.0194(18) 0.0117(16) -0.0007(13) 0.0008(13) 0.0048(14)
O2 0.0183(18) 0.0155(17) 0.0148(17) 0.0016(13) 0.0054(14) 0.0065(14)
O3 0.0184(18) 0.0145(17) 0.0204(18) 0.0073(14) 0.0101(15) 0.0079(14)
O4 0.0191(18) 0.0186(18) 0.0149(17) 0.0005(14) 0.0030(14) 0.0068(15)
O5 0.0169(18) 0.0154(17) 0.0147(17) 0.0044(13) 0.0063(14) 0.0060(14)
O6 0.0201(19) 0.0209(19) 0.0140(17) -0.0018(14) 0.0047(14) 0.0035(15)
O7 0.0179(18) 0.0149(17) 0.0166(17) -0.0022(14) 0.0004(14) 0.0013(14)
O8 0.0112(17) 0.0150(17) 0.0207(18) 0.0034(14) 0.0024(14) 0.0032(13)
O9 0.0168(18) 0.0123(17) 0.0226(18) 0.0082(14) 0.0085(14) 0.0048(14)
O10 0.0143(17) 0.0147(17) 0.0236(19) 0.0026(14) 0.0093(15) 0.0026(14)
O11 0.0178(18) 0.0164(18) 0.0219(18) 0.0077(14) 0.0097(15) 0.0079(14)
O12 0.0180(19) 0.0123(17) 0.036(2) 0.0089(15) 0.0104(16) 0.0060(14)
O13 0.0159(18) 0.0200(19) 0.0250(19) 0.0070(15) 0.0087(15) 0.0072(15)
O14 0.0171(18) 0.0177(18) 0.0252(19) 0.0065(15) 0.0093(15) 0.0023(15)
O15 0.0173(18) 0.0136(17) 0.0205(18) 0.0077(14) 0.0095(14) 0.0100(14)
O16 0.0146(17) 0.0142(17) 0.0256(19) 0.0055(14) 0.0098(15) 0.0052(14)
O17 0.0164(17) 0.0111(16) 0.0227(18) 0.0070(14) 0.0080(14) 0.0074(14)
O18 0.0172(18) 0.0204(18) 0.0183(17) 0.0077(14) 0.0085(14) 0.0104(15)
O19 0.024(2) 0.0165(18) 0.030(2) 0.0123(15) 0.0117(16) 0.0098(15)
O20 0.0185(19) 0.025(2) 0.0238(19) 0.0116(15) 0.0108(15) 0.0071(15)
O21 0.023(2) 0.0197(19) 0.027(2) 0.0107(15) 0.0080(16) 0.0088(16)
O22 0.026(2) 0.0197(19) 0.037(2) 0.0054(17) 0.0242(18) 0.0026(16)
O23 0.0192(19) 0.0194(19) 0.037(2) 0.0122(17) 0.0142(17) 0.0075(15)
O24 0.030(2) 0.0169(19) 0.028(2) 0.0072(15) 0.0119(17) 0.0078(16)
O25 0.0215(19) 0.0218(19) 0.0197(18) 0.0033(15) 0.0068(15) 0.0068(15)
O26W 0.022(2) 0.029(2) 0.034(2) 0.0109(18) 0.0096(17) 0.0099(17)
O27W 0.025(2) 0.0177(18) 0.0248(19) 0.0053(15) 0.0125(16) 0.0105(15)
O28W 0.0171(19) 0.031(2) 0.0210(19) 0.0073(16) 0.0048(15) 0.0071(16)
O29W 0.034(2) 0.026(2) 0.025(2) 0.0070(16) 0.0141(18) 0.0074(18)
O30W 0.035(2) 0.035(2) 0.043(3) 0.021(2) 0.019(2) 0.016(2)
O31W 0.048(3) 0.038(3) 0.028(2) -0.0109(19) -0.008(2) 0.024(2)
N1 0.0109(19) 0.013(2) 0.0137(19) 0.0011(15) 0.0020(15) 0.0038(15)
N2 0.0111(19) 0.0125(19) 0.0130(19) 0.0023(15) 0.0044(15) 0.0030(15)
N3 0.013(2) 0.015(2) 0.0132(19) 0.0001(16) 0.0019(16) -0.0001(16)
N4 0.015(2) 0.016(2) 0.017(2) 0.0010(16) 0.0001(17) 0.0045(17)
N5 0.026(2) 0.018(2) 0.017(2) 0.0024(17) 0.0036(18) 0.0069(19)
N6 0.033(3) 0.016(2) 0.028(3) -0.0015(19) 0.011(2) -0.001(2)
C1 0.018(2) 0.013(2) 0.011(2) 0.0005(17) 0.0024(19) 0.0053(19)
C2 0.015(2) 0.018(2) 0.012(2) 0.0006(18) 0.0010(19) 0.0056(19)
C3 0.012(2) 0.013(2) 0.014(2) 0.0015(18) 0.0017(18) 0.0035(18)
C4 0.018(2) 0.014(2) 0.016(2) 0.0004(18) 0.005(2) 0.0049(19)
C5 0.014(2) 0.014(2) 0.016(2) 0.0008(18) 0.0020(19) 0.0050(19)
C6 0.011(2) 0.012(2) 0.014(2) -0.0011(17) 0.0032(18) 0.0017(18)
C7 0.016(2) 0.017(2) 0.017(2) -0.0025(19) 0.0023(19) 0.007(2)
C8 0.017(3) 0.018(2) 0.017(2) -0.0025(19) 0.001(2) 0.007(2)
C9 0.013(2) 0.013(2) 0.014(2) 0.0012(18) 0.0051(18) 0.0036(18)
C10 0.020(3) 0.021(3) 0.021(3) -0.006(2) 0.003(2) 0.006(2)
C11 0.017(3) 0.022(3) 0.017(2) -0.001(2) 0.005(2) 0.008(2)
C12 0.016(2) 0.015(2) 0.010(2) -0.0005(17) 0.0004(18) 0.0071(19)
C13 0.015(2) 0.016(2) 0.015(2) -0.0011(18) 0.0006(19) 0.0038(19)
C14 0.011(2) 0.016(2) 0.016(2) 0.0012(18) 0.0018(19) 0.0023(18)
C15 0.013(2) 0.019(2) 0.012(2) -0.0024(18) 0.0003(18) 0.0019(19)
C16 0.012(2) 0.013(2) 0.019(2) 0.0021(19) 0.0043(19) 0.0023(18)
C17 0.016(3) 0.026(3) 0.020(3) -0.005(2) 0.002(2) 0.008(2)
C18 0.015(2) 0.018(2) 0.018(2) -0.0022(19) 0.004(2) 0.001(2)
C19 0.030(3) 0.014(3) 0.028(3) 0.002(2) 0.005(2) 0.004(2)
C20 0.018(3) 0.022(3) 0.019(3) -0.004(2) 0.000(2) 0.008(2)
C21 0.012(2) 0.015(2) 0.021(3) -0.0006(19) 0.0035(19) 0.0037(19)
C22 0.024(3) 0.019(3) 0.015(2) -0.0027(19) -0.002(2) 0.007(2)
C23 0.018(3) 0.030(3) 0.026(3) 0.002(2) 0.010(2) 0.004(2)
C24 0.013(2) 0.021(3) 0.017(2) 0.0026(19) 0.0038(19) 0.004(2)
C25 0.023(3) 0.028(3) 0.028(3) 0.000(2) -0.007(2) 0.010(2)
C26 0.030(4) 0.061(5) 0.038(4) 0.009(3) 0.022(3) 0.001(3)
C27 0.033(4) 0.070(5) 0.029(3) -0.012(3) 0.018(3) 0.013(3)
C28 0.046(5) 0.061(5) 0.055(5) -0.026(4) -0.013(4) -0.004(4)
C29 0.064(5) 0.067(5) 0.023(3) 0.010(3) -0.011(3) -0.034(4)
C30 0.083(6) 0.054(5) 0.027(4) 0.021(3) 0.013(4) 0.016(4)
C31 0.074(6) 0.033(4) 0.065(5) -0.004(4) 0.003(5) 0.021(4)
C32 0.055(5) 0.058(5) 0.061(5) 0.000(4) 0.019(4) 0.030(4)
C33 0.173(12) 0.033(5) 0.070(6) 0.024(4) 0.034(7) 0.049(6)

loop_
_atom_type_symbol
_atom_type_description
_atom_type_scat_dispersion_real
_atom_type_scat_dispersion_imag
_atom_type_scat_source
O O 0.0106 0.0060 'International Tables Vol C Tables 4.2.6.8 and 6.1.1.4'
U U -9.6767 9.6646 'International Tables Vol C Tables 4.2.6.8 and 6.1.1.4'
N N 0.0061 0.0033 'International Tables Vol C Tables 4.2.6.8 and 6.1.1.4'
C C 0.0033 0.0016 'International Tables Vol C Tables 4.2.6.8 and 6.1.1.4'

loop_
_geom_angle_atom_site_label_1
_geom_angle_atom_site_label_2
_geom_angle_atom_site_label_3
_geom_angle
_geom_angle_site_symmetry_1
_geom_angle_site_symmetry_3
O8 U1 O7 176.26(16) . .
O8 U1 O15 91.94(14) . .
O7 U1 O15 91.62(14) . .
O8 U1 O17 90.28(14) . .
O7 U1 O17 93.26(14) . .
O15 U1 O17 36.95(11) . .
O8 U1 O11 89.01(14) . .
O7 U1 O11 91.30(14) . .
O15 U1 O11 67.30(11) . .
O17 U1 O11 104.17(11) . .
O8 U1 O18 89.99(14) . .
O7 U1 O18 86.74(14) . .
O15 U1 O18 168.66(11) . .
O17 U1 O18 131.90(11) . .
O11 U1 O18 123.93(11) . .
O8 U1 O5 86.85(13) . .
O7 U1 O5 93.38(14) . .
O15 U1 O5 104.29(11) . .
O17 U1 O5 67.34(11) . .
O11 U1 O5 170.51(11) . .
O18 U1 O5 64.65(11) . .
O8 U1 N1 85.75(14) . .
O7 U1 N1 91.11(14) . .
O15 U1 N1 129.22(12) . .
O17 U1 N1 165.57(12) . .
O11 U1 N1 61.95(12) . .
O18 U1 N1 62.07(12) . .
O5 U1 N1 126.13(12) . .
O2 U2 O4 176.97(16) . .
O2 U2 O17 90.03(14) . .
O4 U2 O17 92.68(14) . .
O2 U2 O15 86.91(14) . .
O4 U2 O15 96.09(14) . .
O17 U2 O15 36.54(11) . .
O2 U2 O16 88.85(14) . .
O4 U2 O16 88.81(14) . .
O17 U2 O16 167.44(11) . .
O15 U2 O16 130.89(11) . .
O2 U2 O12 90.47(14) . .
O4 U2 O12 90.25(14) . .
O17 U2 O12 103.16(11) . .
O15 U2 O12 66.80(11) . .
O16 U2 O12 64.34(12) . .
O2 U2 O3 91.53(14) . .
O4 U2 O3 88.14(14) . .
O17 U2 O3 69.38(11) . .
O15 U2 O3 105.86(11) . .
O16 U2 O3 123.16(11) . .
O12 U2 O3 172.27(12) . .
O2 U2 N2 81.67(14) . .
O4 U2 N2 95.52(14) . .
O17 U2 N2 130.22(12) . .
O15 U2 N2 162.84(12) . .
O16 U2 N2 61.92(12) . .
O12 U2 N2 125.74(12) . .
O3 U2 N2 61.96(12) . .
O1 U3 O6 176.33(16) . .
O1 U3 O9 92.59(14) . .
O6 U3 O9 90.43(14) . .
O1 U3 O9 93.61(14) . 2_665
O6 U3 O9 90.05(15) . 2_665
O9 U3 O9 36.79(15) . 2_665
O1 U3 O10 91.66(14) . .
O6 U3 O10 85.85(14) . .
O9 U3 O10 166.66(12) . .
O9 U3 O10 130.26(11) 2_665 .
O1 U3 O13 87.05(14) . .
O6 U3 O13 94.27(14) . .
O9 U3 O13 103.52(11) . .
O9 U3 O13 66.87(11) 2_665 .
O10 U3 O13 64.08(11) . .
O1 U3 O14 85.88(14) . .
O6 U3 O14 93.19(14) . .
O9 U3 O14 70.30(11) . .
O9 U3 O14 107.06(11) 2_665 .
O10 U3 O14 122.65(12) . .
O13 U3 O14 170.37(12) . .
O1 U3 N3 90.89(14) . .
O6 U3 N3 85.56(15) . .
O9 U3 N3 131.31(12) . .
O9 U3 N3 167.43(12) 2_665 .
O10 U3 N3 61.22(12) . .
O13 U3 N3 125.16(12) . .
O14 U3 N3 61.55(12) . .
C1 O3 U2 127.4(3) . .
O9 O9 U3 71.7(3) 2_665 .
O9 O9 U3 71.5(3) 2_665 2_665
U3 O9 U3 143.21(15) . 2_665
C18 O10 U3 127.9(3) . .
C5 O11 U1 128.6(3) . .
C4 O14 U3 127.3(3) . .
O17 O15 U1 72.29(18) . .
O17 O15 U2 71.56(18) . .
U1 O15 U2 133.52(15) . .
C16 O16 U2 126.4(3) . .
O15 O17 U1 70.76(18) . .
O15 O17 U2 71.89(18) . .
U1 O17 U2 132.61(15) . .
C14 O18 U1 127.5(3) . .
C9 N1 C6 118.6(4) . .
C9 N1 U1 120.5(3) . .
C6 N1 U1 120.8(3) . .
C12 N2 C3 118.9(4) . .
C12 N2 U2 121.1(3) . .
C3 N2 U2 119.4(3) . .
C15 N3 C21 118.3(4) . .
C15 N3 U3 121.2(3) . .
C21 N3 U3 120.3(3) . .
C10 N4 C19 109.0(4) . .
C10 N4 C25 109.5(4) . .
C19 N4 C25 109.9(4) . .
C10 N4 C23 109.7(4) . .
C19 N4 C23 109.5(4) . .
C25 N4 C23 109.2(4) . .
C29 N5 C32 107.7(6) . .
C29 N5 C31 112.7(6) . .
C32 N5 C31 108.9(6) . .
C29 N5 C30 109.7(5) . .
C32 N5 C30 108.4(6) . .
C31 N5 C30 109.4(6) . .
C33 N6 C26 111.4(7) . .
C33 N6 C27 110.5(6) . .
C26 N6 C27 107.8(5) . .
C33 N6 C28 110.5(7) . .
C26 N6 C28 106.4(5) . .
C27 N6 C28 110.1(6) . .
O19 C1 O3 126.3(5) . .
O19 C1 C12 119.3(4) . .
O3 C1 C12 114.4(4) . .
C12 C2 C13 119.2(4) . .
N2 C3 C24 122.4(4) . .
N2 C3 C16 113.7(4) . .
C24 C3 C16 123.9(4) . .
O24 C4 O14 125.7(5) . .
O24 C4 C15 119.9(5) . .
O14 C4 C15 114.3(4) . .
O21 C5 O11 126.7(5) . .
O21 C5 C6 119.0(4) . .
O11 C5 C6 114.3(4) . .
N1 C6 C8 122.9(4) . .
N1 C6 C5 114.2(4) . .
C8 C6 C5 122.9(4) . .
C11 C7 C8 119.0(5) . .
C6 C8 C7 118.5(5) . .
N1 C9 C11 122.8(4) . .
N1 C9 C14 114.3(4) . .
C11 C9 C14 122.9(4) . .
C7 C11 C9 118.3(5) . .
N2 C12 C2 122.4(5) . .
N2 C12 C1 114.0(4) . .
C2 C12 C1 123.6(4) . .
C24 C13 C2 118.4(5) . .
O20 C14 O18 125.4(5) . .
O20 C14 C9 119.5(4) . .
O18 C14 C9 115.1(4) . .
N3 C15 C22 122.8(5) . .
N3 C15 C4 114.1(4) . .
C22 C15 C4 123.2(5) . .
O23 C16 O16 127.1(5) . .
O23 C16 C3 118.5(4) . .
O16 C16 C3 114.4(4) . .
C20 C17 C21 119.0(5) . .
O22 C18 O10 126.1(5) . .
O22 C18 C21 119.2(5) . .
O10 C18 C21 114.7(4) . .
C17 C20 C22 118.7(5) . .
N3 C21 C17 122.4(5) . .
N3 C21 C18 113.8(4) . .
C17 C21 C18 123.7(5) . .
C15 C22 C20 118.8(5) . .
C13 C24 C3 118.8(5) . .

loop_
_geom_bond_atom_site_label_1
_geom_bond_atom_site_label_2
_geom_bond_distance
_geom_bond_site_symmetry_2
U1 O8 1.783(3) .
U1 O7 1.786(3) .
U1 O15 2.324(3) .
U1 O17 2.344(3) .
U1 O11 2.447(3) .
U1 O18 2.449(3) .
U1 O5 2.490(3) .
U1 N1 2.580(4) .
U2 O2 1.783(3) .
U2 O4 1.788(3) .
U2 O17 2.357(3) .
U2 O15 2.361(3) .
U2 O16 2.433(3) .
U2 O12 2.454(3) .
U2 O3 2.454(3) .
U2 N2 2.571(4) .
U3 O1 1.781(3) .
U3 O6 1.791(3) .
U3 O9 2.341(3) .
U3 O9 2.345(3) 2_665
U3 O10 2.454(3) .
U3 O13 2.456(4) .
U3 O14 2.473(4) .
U3 N3 2.601(4) .
O3 C1 1.282(6) .
O9 O9 1.479(6) 2_665
O9 U3 2.345(3) 2_665
O10 C18 1.266(6) .
O11 C5 1.273(6) .
O14 C4 1.290(6) .
O15 O17 1.479(4) .
O16 C16 1.271(6) .
O18 C14 1.265(6) .
O19 C1 1.238(6) .
O20 C14 1.240(6) .
O21 C5 1.231(6) .
O22 C18 1.239(6) .
O23 C16 1.232(6) .
O24 C4 1.231(6) .
N1 C9 1.333(6) .
N1 C6 1.342(6) .
N2 C12 1.336(6) .
N2 C3 1.346(6) .
N3 C15 1.339(6) .
N3 C21 1.343(6) .
N4 C10 1.496(6) .
N4 C19 1.502(7) .
N4 C25 1.502(7) .
N4 C23 1.512(7) .
N5 C29 1.482(8) .
N5 C32 1.501(9) .
N5 C31 1.504(8) .
N5 C30 1.515(8) .
N6 C33 1.478(9) .
N6 C26 1.485(8) .
N6 C27 1.510(8) .
N6 C28 1.517(9) .
C1 C12 1.503(7) .
C2 C12 1.392(7) .
C2 C13 1.400(7) .
C3 C24 1.397(7) .
C3 C16 1.508(7) .
C4 C15 1.509(7) .
C5 C6 1.514(7) .
C6 C8 1.391(7) .
C7 C11 1.393(7) .
C7 C8 1.395(7) .
C9 C11 1.402(7) .
C9 C14 1.509(7) .
C13 C24 1.393(7) .
C15 C22 1.393(7) .
C17 C20 1.382(8) .
C17 C21 1.400(7) .
C18 C21 1.505(7) .
C20 C22 1.396(8) .
